data_1542806
loop_
_publ_author_name
'Dubey, Ritesh'
'Desiraju, Gautam R.'

_publ_section_title
;
 Combinatorial selection of molecular conformations and supramolecular
 synthons in quercetin cocrystal landscapes: a route to ternary solids
;
_journal_issue 4
_journal_name_full IUCrJ
_journal_page_first 402
_journal_page_last 408
_journal_paper_doi 10.1107/S2052252515009884
_journal_volume 2
_journal_year 2015
_chemical_formula_sum 'C33 H22 N3 O7'
_chemical_formula_weight 572.53
_chemical_name_systematic
;
 ?
;
_space_group_crystal_system triclinic
_space_group_IT_number 2
_space_group_name_Hall '-P 1'
_space_group_name_H-M_alt 'P -1'
_symmetry_space_group_name_Hall '-P 1'
_symmetry_space_group_name_H-M 'P -1'
_atom_sites_solution_hydrogens mixed
_audit_creation_method SHELXL-2013
_cell_angle_alpha 112.21
_cell_angle_beta 94.99
_cell_angle_gamma 94.92
_cell_formula_units_Z 2
_cell_length_a 4.983
_cell_length_b 15.381
_cell_length_c 18.142
_cell_measurement_temperature 150(2)
_cell_volume 1271.766
_computing_structure_refinement 'SHELXL-2013 (Sheldrick, 2013)'
_diffrn_ambient_temperature 150(2)
_diffrn_measured_fraction_theta_full 0.998
_diffrn_measured_fraction_theta_max 0.996
_diffrn_radiation_type MoK\a
_diffrn_radiation_wavelength 0.71073
_diffrn_reflns_av_R_equivalents 0.0660
_diffrn_reflns_av_unetI/netI 0.0879
_diffrn_reflns_laue_measured_fraction_full 0.998
_diffrn_reflns_laue_measured_fraction_max 0.996
_diffrn_reflns_limit_h_max 6
_diffrn_reflns_limit_h_min -6
_diffrn_reflns_limit_k_max 19
_diffrn_reflns_limit_k_min -19
_diffrn_reflns_limit_l_max 23
_diffrn_reflns_limit_l_min -23
_diffrn_reflns_number 13154
_diffrn_reflns_point_group_measured_fraction_full 0.998
_diffrn_reflns_point_group_measured_fraction_max 0.996
_diffrn_reflns_theta_full 25.242
_diffrn_reflns_theta_max 27.478
_diffrn_reflns_theta_min 3.287
_exptl_absorpt_coefficient_mu 0.107
_exptl_absorpt_correction_T_max 1.000
_exptl_absorpt_correction_T_min 0.698
_exptl_absorpt_correction_type multi-scan
_exptl_absorpt_process_details 'Jacobson, R. (1998) Private communication'
_exptl_crystal_colour Yellow-Red
_exptl_crystal_density_diffrn 1.495
_exptl_crystal_description Plate
_exptl_crystal_F_000 594
_exptl_crystal_size_max 0.500
_exptl_crystal_size_mid 0.200
_exptl_crystal_size_min 0.100
_refine_diff_density_max 0.240
_refine_diff_density_min -0.302
_refine_diff_density_rms 0.061
_refine_ls_extinction_method none
_refine_ls_goodness_of_fit_ref 0.966
_refine_ls_hydrogen_treatment mixed
_refine_ls_matrix_type full
_refine_ls_number_parameters 408
_refine_ls_number_reflns 5827
_refine_ls_number_restraints 0
_refine_ls_restrained_S_all 0.966
_refine_ls_R_factor_all 0.1155
_refine_ls_R_factor_gt 0.0614
_refine_ls_shift/su_max 0.000
_refine_ls_shift/su_mean 0.000
_refine_ls_structure_factor_coef Fsqd
_refine_ls_weighting_details
;
 w=1/[\s^2^(Fo^2^)+(0.0589P)^2^+0.7384P]
 where P=(Fo^2^+2Fc^2^)/3
;
_refine_ls_weighting_scheme calc
_refine_ls_wR_factor_gt 0.1293
_refine_ls_wR_factor_ref 0.1549
_reflns_Friedel_coverage 0.000
_reflns_number_gt 3470
_reflns_number_total 5827
_reflns_threshold_expression 'I > 2\s(I)'
_cod_data_source_file lc5063.cif
_cod_data_source_block QPH_V
_cod_depositor_comments
;
The following automatic conversions were performed:

'_exptl_absorpt_correction_type' value 'Multi-scan' changed to
'multi-scan' according to
/usr/data/users/saulius/automatic-downloads/current/IUCr/lib/dictionaries/cif_core.dic
dictionary named 'cif_core.dic' version 2.4.2 from 2011-04-26.

Automatic conversion script
Id: cif_fix_values 4287 2015-11-16 14:04:37Z antanas 
;
_cod_original_cell_volume 1271.8
_cod_database_code 1542806
_publcif_datablock.id {33f9d94e-8325-49eb-86a2-12ab23dfabbb}

_shelx_space_group_comment
;
The symmetry employed for this shelxl refinement is uniquely defined
by the following loop, which should always be used as a source of
symmetry information in preference to the above space-group names.
They are only intended as comments.
;
_shelx_estimated_absorpt_t_min 0.949
_shelx_estimated_absorpt_t_max 0.989
_shelxl_version_number 2013-2

loop_
_space_group_symop_operation_xyz
'x, y, z'
'-x, -y, -z'

loop_
_atom_site_label
_atom_site_type_symbol
_atom_site_fract_x
_atom_site_fract_y
_atom_site_fract_z
_atom_site_U_iso_or_equiv
_atom_site_adp_type
_atom_site_occupancy
_atom_site_site_symmetry_order
_atom_site_calc_flag
_atom_site_refinement_flags_posn
_atom_site_refinement_flags_adp
H4O H 0.897(6) 0.450(2) 0.4194(19) 0.042(10) Uiso 1 1 d . .
H1O H -0.174(7) 0.193(2) 0.630(2) 0.054(11) Uiso 1 1 d . .
H6O H -0.063(7) 0.012(3) 0.130(2) 0.072(12) Uiso 1 1 d . .
H2O H 0.670(8) 0.464(3) 0.636(2) 0.083(13) Uiso 1 1 d . .
H5O H 0.244(8) 0.045(3) 0.003(2) 0.079(13) Uiso 1 1 d . .
O7 O 0.2104(3) 0.25172(12) 0.38109(10) 0.0204(4) Uani 1 1 d . .
O1 O -0.2108(4) 0.19263(14) 0.58067(12) 0.0272(5) Uani 1 1 d . .
O3 O 0.7715(4) 0.46014(12) 0.54083(10) 0.0244(4) Uani 1 1 d . .
O4 O 0.7986(4) 0.40741(13) 0.38125(11) 0.0252(4) Uani 1 1 d . .
O5 O 0.3775(4) 0.09770(14) 0.01924(10) 0.0296(5) Uani 1 1 d . .
N2 N 0.0032(4) -0.16528(15) 0.28287(12) 0.0221(5) Uani 1 1 d . .
C9 C 0.4138(5) 0.29309(17) 0.35368(14) 0.0175(5) Uani 1 1 d . .
O2 O 0.5513(4) 0.43142(14) 0.65876(11) 0.0306(5) Uani 1 1 d . .
N1 N -0.0912(4) -0.06573(15) 0.18209(12) 0.0224(5) Uani 1 1 d . .
C6 C 0.3897(5) 0.34630(17) 0.51830(14) 0.0191(5) Uani 1 1 d . .
C7 C 0.5949(5) 0.39461(17) 0.49231(15) 0.0199(5) Uani 1 1 d . .
O6 O -0.0124(4) 0.04668(13) 0.09713(10) 0.0256(4) Uani 1 1 d . .
C8 C 0.5994(5) 0.36415(17) 0.40681(15) 0.0196(5) Uani 1 1 d . .
C2 C -0.0035(5) 0.22486(18) 0.48112(15) 0.0206(5) Uani 1 1 d . .
H2 H -0.1316 0.1781 0.4408 0.025 Uiso 1 1 calc R U
C4 C 0.1705(5) 0.31474(18) 0.62144(15) 0.0227(6) Uani 1 1 d . .
H4 H 0.1575 0.3278 0.6764 0.027 Uiso 1 1 calc R U
C27 C 0.0690(5) -0.13487(18) 0.16318(15) 0.0215(6) Uani 1 1 d . .
C21 C -0.1638(5) -0.09730(18) 0.30031(15) 0.0215(6) Uani 1 1 d . .
C14 C 0.1823(5) 0.12182(17) 0.14121(14) 0.0189(5) Uani 1 1 d . .
C1 C 0.1995(5) 0.27576(17) 0.46122(14) 0.0189(5) Uani 1 1 d . .
C16 C -0.2116(5) -0.04736(18) 0.24869(15) 0.0205(6) Uani 1 1 d . .
C22 C 0.1179(5) -0.18541(18) 0.21487(15) 0.0218(6) Uani 1 1 d . .
C17 C -0.3922(5) 0.02267(18) 0.26890(15) 0.0238(6) Uani 1 1 d . .
H17 H -0.4254 0.0565 0.2355 0.029 Uiso 1 1 calc R U
C15 C 0.1911(5) 0.17187(17) 0.22267(14) 0.0187(5) Uani 1 1 d . .
H15 H 0.0541 0.1556 0.2502 0.022 Uiso 1 1 calc R U
C20 C -0.2963(5) -0.07494(19) 0.37051(16) 0.0252(6) Uani 1 1 d . .
H20 H -0.2648 -0.1068 0.4056 0.030 Uiso 1 1 calc R U
C18 C -0.5165(5) 0.04111(19) 0.33568(16) 0.0257(6) Uani 1 1 d . .
H18 H -0.6380 0.0875 0.3483 0.031 Uiso 1 1 calc R U
C12 C 0.5788(5) 0.22215(18) 0.14083(15) 0.0244(6) Uani 1 1 d . .
H12 H 0.7101 0.2401 0.1125 0.029 Uiso 1 1 calc R U
C13 C 0.3784(5) 0.14676(18) 0.09940(14) 0.0221(6) Uani 1 1 d . .
C23 C 0.2887(6) -0.25770(19) 0.19308(16) 0.0285(6) Uani 1 1 d . .
H23 H 0.3199 -0.2921 0.2262 0.034 Uiso 1 1 calc R U
C19 C -0.4681(5) -0.00774(19) 0.38712(16) 0.0266(6) Uani 1 1 d . .
H19 H -0.5570 0.0067 0.4338 0.032 Uiso 1 1 calc R U
C10 C 0.3992(5) 0.24667(17) 0.26594(14) 0.0177(5) Uani 1 1 d . .
C26 C 0.2002(6) -0.15778(19) 0.09290(15) 0.0280(6) Uani 1 1 d . .
H26 H 0.1740 -0.1243 0.0589 0.034 Uiso 1 1 calc R U
C11 C 0.5910(5) 0.27174(18) 0.22289(15) 0.0230(6) Uani 1 1 d . .
H11 H 0.7304 0.3231 0.2502 0.028 Uiso 1 1 calc R U
C3 C -0.0141(5) 0.24416(17) 0.56165(15) 0.0201(5) Uani 1 1 d . .
C5 C 0.3702(5) 0.36509(18) 0.60058(15) 0.0222(6) Uani 1 1 d . .
C25 C 0.3615(6) -0.2269(2) 0.07451(17) 0.0336(7) Uani 1 1 d . .
H25 H 0.4464 -0.2421 0.0271 0.040 Uiso 1 1 calc R U
C24 C 0.4077(6) -0.2779(2) 0.12505(17) 0.0339(7) Uani 1 1 d . .
H24 H 0.5226 -0.3263 0.1109 0.041 Uiso 1 1 calc R U
C33 C 0.9084(6) 0.5142(2) 0.07037(17) 0.0325(7) Uani 1 1 d . .
N3 N 0.8141(6) 0.5647(2) 0.02978(17) 0.0504(8) Uani 1 1 d . .
C28 C 1.0947(6) 0.4490(2) 0.04061(17) 0.0314(7) Uani 1 1 d . .
C30 C 1.0988(6) 0.4123(2) 0.15924(19) 0.0378(7) Uani 1 1 d . .
H30 H 1.1630 0.3780 0.1896 0.045 Uiso 1 1 calc R U
C31 C 0.9147(7) 0.4767(2) 0.18863(18) 0.0391(8) Uani 1 1 d . .
H31 H 0.8554 0.4863 0.2392 0.047 Uiso 1 1 calc R U
C32 C 0.8201(8) 0.5254(3) 0.1458(2) 0.0530(10) Uani 1 1 d . .
H32 H 0.6922 0.5680 0.1663 0.064 Uiso 1 1 calc R U
C29 C 1.1860(8) 0.3987(3) 0.0875(2) 0.0524(10) Uani 1 1 d . .
H29 H 1.3109 0.3545 0.0681 0.063 Uiso 1 1 calc R U

loop_
_atom_site_aniso_label
_atom_site_aniso_U_11
_atom_site_aniso_U_22
_atom_site_aniso_U_33
_atom_site_aniso_U_23
_atom_site_aniso_U_13
_atom_site_aniso_U_12
O7 0.0230(10) 0.0222(9) 0.0147(9) 0.0070(7) 0.0018(7) -0.0039(8)
O1 0.0250(10) 0.0368(11) 0.0234(11) 0.0168(9) 0.0037(8) -0.0025(9)
O3 0.0260(10) 0.0231(9) 0.0184(10) 0.0043(8) -0.0004(7) -0.0051(8)
O4 0.0278(11) 0.0262(10) 0.0162(10) 0.0058(8) 0.0002(8) -0.0114(9)
O5 0.0370(12) 0.0350(11) 0.0110(9) 0.0050(8) 0.0037(8) -0.0077(10)
N2 0.0236(12) 0.0244(12) 0.0199(12) 0.0103(9) 0.0038(9) 0.0020(10)
C9 0.0205(13) 0.0180(12) 0.0173(13) 0.0097(10) 0.0051(10) 0.0028(10)
O2 0.0341(11) 0.0337(11) 0.0161(10) 0.0051(8) -0.0019(8) -0.0098(9)
N1 0.0220(12) 0.0247(12) 0.0200(12) 0.0098(9) -0.0003(9) -0.0021(10)
C6 0.0212(13) 0.0184(12) 0.0175(13) 0.0072(10) 0.0025(10) 0.0015(11)
C7 0.0225(14) 0.0142(12) 0.0204(13) 0.0046(10) -0.0002(10) 0.0025(11)
O6 0.0328(11) 0.0274(10) 0.0140(9) 0.0085(8) -0.0026(8) -0.0074(9)
C8 0.0216(13) 0.0177(13) 0.0224(14) 0.0108(11) 0.0043(10) 0.0011(11)
C2 0.0207(13) 0.0231(13) 0.0178(13) 0.0088(10) 0.0008(10) -0.0003(11)
C4 0.0274(15) 0.0279(14) 0.0142(13) 0.0093(11) 0.0041(10) 0.0032(12)
C27 0.0181(13) 0.0247(14) 0.0199(14) 0.0087(11) -0.0016(10) -0.0038(11)
C21 0.0213(14) 0.0223(13) 0.0207(14) 0.0096(11) 0.0005(10) -0.0017(11)
C14 0.0234(14) 0.0179(12) 0.0144(12) 0.0071(10) -0.0024(10) -0.0021(11)
C1 0.0215(13) 0.0202(13) 0.0159(13) 0.0072(10) 0.0024(10) 0.0066(11)
C16 0.0191(13) 0.0227(13) 0.0184(13) 0.0082(11) 0.0007(10) -0.0028(11)
C22 0.0212(14) 0.0245(14) 0.0193(14) 0.0092(11) 0.0011(10) -0.0007(11)
C17 0.0215(14) 0.0239(14) 0.0260(15) 0.0114(11) -0.0022(11) 0.0002(11)
C15 0.0203(13) 0.0215(13) 0.0149(13) 0.0093(10) 0.0000(10) -0.0020(11)
C20 0.0250(14) 0.0286(15) 0.0245(15) 0.0132(12) 0.0050(11) 0.0002(12)
C18 0.0232(14) 0.0241(14) 0.0284(15) 0.0088(12) 0.0026(11) 0.0035(12)
C12 0.0279(15) 0.0280(14) 0.0178(14) 0.0098(11) 0.0068(11) -0.0010(12)
C13 0.0271(14) 0.0257(14) 0.0138(13) 0.0087(11) 0.0001(10) 0.0025(12)
C23 0.0329(16) 0.0279(15) 0.0281(16) 0.0138(12) 0.0060(12) 0.0060(13)
C19 0.0276(15) 0.0289(15) 0.0229(15) 0.0093(12) 0.0062(11) 0.0025(12)
C10 0.0201(13) 0.0188(13) 0.0157(12) 0.0082(10) 0.0009(10) 0.0037(11)
C26 0.0346(16) 0.0317(15) 0.0202(14) 0.0133(12) 0.0042(12) 0.0013(13)
C11 0.0227(14) 0.0235(14) 0.0221(14) 0.0094(11) 0.0008(11) -0.0008(11)
C3 0.0191(13) 0.0219(13) 0.0226(14) 0.0116(11) 0.0042(10) 0.0046(11)
C5 0.0242(14) 0.0227(14) 0.0177(14) 0.0057(11) 0.0003(10) 0.0045(11)
C25 0.0411(18) 0.0401(17) 0.0202(15) 0.0100(13) 0.0108(12) 0.0097(15)
C24 0.0400(18) 0.0308(16) 0.0312(17) 0.0095(13) 0.0107(13) 0.0108(14)
C33 0.0416(18) 0.0315(16) 0.0265(16) 0.0125(13) 0.0061(13) 0.0086(14)
N3 0.065(2) 0.0622(19) 0.0434(17) 0.0314(15) 0.0266(15) 0.0392(17)
C28 0.0340(17) 0.0333(16) 0.0270(16) 0.0106(13) 0.0052(12) 0.0082(13)
C30 0.0389(18) 0.0409(18) 0.0408(19) 0.0229(15) 0.0058(14) 0.0093(15)
C31 0.050(2) 0.0385(18) 0.0304(17) 0.0144(14) 0.0096(14) 0.0061(16)
C32 0.076(3) 0.059(2) 0.043(2) 0.0287(18) 0.0332(19) 0.042(2)
C29 0.062(2) 0.060(2) 0.054(2) 0.0335(19) 0.0247(18) 0.037(2)

loop_
_atom_type_symbol
_atom_type_description
_atom_type_scat_dispersion_real
_atom_type_scat_dispersion_imag
_atom_type_scat_source
C C 0.0033 0.0016 'International Tables Vol C Tables 4.2.6.8 and 6.1.1.4'
H H 0.0000 0.0000 'International Tables Vol C Tables 4.2.6.8 and 6.1.1.4'
N N 0.0061 0.0033 'International Tables Vol C Tables 4.2.6.8 and 6.1.1.4'
O O 0.0106 0.0060 'International Tables Vol C Tables 4.2.6.8 and 6.1.1.4'

loop_
_geom_angle_atom_site_label_1
_geom_angle_atom_site_label_2
_geom_angle_atom_site_label_3
_geom_angle
_geom_angle_site_symmetry_1
C1 O7 C9 121.52(19) .
C3 O1 H1O 113(2) .
C8 O4 H4O 112(2) .
C13 O5 H5O 108(2) .
C22 N2 C21 117.6(2) .
C8 C9 O7 120.0(2) .
C8 C9 C10 129.3(2) .
O7 C9 C10 110.7(2) .
C5 O2 H2O 111(2) .
C16 N1 C27 118.1(2) .
C1 C6 C5 117.3(2) .
C1 C6 C7 119.5(2) .
C5 C6 C7 123.2(2) .
O3 C7 C6 122.7(2) .
O3 C7 C8 120.2(2) .
C6 C7 C8 117.0(2) .
C14 O6 H6O 109(2) .
O4 C8 C9 121.1(2) .
O4 C8 C7 117.7(2) .
C9 C8 C7 121.2(2) .
C1 C2 C3 117.9(2) .
C1 C2 H2 121.1 .
C3 C2 H2 121.1 .
C5 C4 C3 120.1(2) .
C5 C4 H4 120.0 .
C3 C4 H4 120.0 .
N1 C27 C26 120.4(2) .
N1 C27 C22 120.8(2) .
C26 C27 C22 118.7(2) .
N2 C21 C20 119.9(2) .
N2 C21 C16 120.9(2) .
C20 C21 C16 119.1(2) .
O6 C14 C15 123.3(2) .
O6 C14 C13 116.8(2) .
C15 C14 C13 120.0(2) .
O7 C1 C2 116.1(2) .
O7 C1 C6 120.7(2) .
C2 C1 C6 123.2(2) .
N1 C16 C17 119.7(2) .
N1 C16 C21 121.3(2) .
C17 C16 C21 118.9(2) .
N2 C22 C23 119.6(2) .
N2 C22 C27 121.2(2) .
C23 C22 C27 119.2(2) .
C18 C17 C16 120.1(2) .
C18 C17 H17 119.9 .
C16 C17 H17 119.9 .
C14 C15 C10 121.4(2) .
C14 C15 H15 119.3 .
C10 C15 H15 119.3 .
C19 C20 C21 119.8(2) .
C19 C20 H20 120.1 .
C21 C20 H20 120.1 .
C17 C18 C19 121.1(3) .
C17 C18 H18 119.5 .
C19 C18 H18 119.5 .
C13 C12 C11 121.1(2) .
C13 C12 H12 119.5 .
C11 C12 H12 119.5 .
O5 C13 C12 119.5(2) .
O5 C13 C14 121.3(2) .
C12 C13 C14 119.2(2) .
C24 C23 C22 120.1(3) .
C24 C23 H23 119.9 .
C22 C23 H23 119.9 .
C20 C19 C18 120.9(3) .
C20 C19 H19 119.5 .
C18 C19 H19 119.5 .
C11 C10 C15 117.9(2) .
C11 C10 C9 122.5(2) .
C15 C10 C9 119.6(2) .
C25 C26 C27 120.1(3) .
C25 C26 H26 119.9 .
C27 C26 H26 119.9 .
C12 C11 C10 120.5(2) .
C12 C11 H11 119.7 .
C10 C11 H11 119.7 .
O1 C3 C2 117.5(2) .
O1 C3 C4 121.2(2) .
C2 C3 C4 121.3(2) .
O2 C5 C4 119.5(2) .
O2 C5 C6 120.2(2) .
C4 C5 C6 120.2(2) .
C26 C25 C24 121.3(3) .
C26 C25 H25 119.4 .
C24 C25 H25 119.4 .
C23 C24 C25 120.5(3) .
C23 C24 H24 119.7 .
C25 C24 H24 119.7 .
N3 C33 C28 122.0(3) .
N3 C33 C32 120.0(3) .
C28 C33 C32 118.1(3) .
C28 N3 C33 117.1(3) 2_765
N3 C28 C33 121.0(3) 2_765
N3 C28 C29 120.5(3) 2_765
C33 C28 C29 118.5(3) .
C29 C30 C31 120.1(3) .
C29 C30 H30 119.9 .
C31 C30 H30 119.9 .
C32 C31 C30 120.5(3) .
C32 C31 H31 119.7 .
C30 C31 H31 119.7 .
C31 C32 C33 121.4(3) .
C31 C32 H32 119.3 .
C33 C32 H32 119.3 .
C30 C29 C28 121.4(3) .
C30 C29 H29 119.3 .
C28 C29 H29 119.3 .

loop_
_geom_bond_atom_site_label_1
_geom_bond_atom_site_label_2
_geom_bond_distance
_geom_bond_site_symmetry_2
O7 C1 1.365(3) .
O7 C9 1.377(3) .
O1 C3 1.357(3) .
O1 H1O 0.90(3) .
O3 C7 1.268(3) .
O4 C8 1.357(3) .
O4 H4O 0.83(3) .
O5 C13 1.361(3) .
O5 H5O 0.94(4) .
N2 C22 1.345(3) .
N2 C21 1.353(3) .
C9 C8 1.362(3) .
C9 C10 1.470(3) .
O2 C5 1.353(3) .
O2 H2O 0.96(4) .
N1 C16 1.340(3) .
N1 C27 1.343(3) .
C6 C1 1.397(3) .
C6 C5 1.423(3) .
C6 C7 1.428(3) .
C7 C8 1.444(3) .
O6 C14 1.375(3) .
O6 H6O 0.98(4) .
C2 C1 1.381(3) .
C2 C3 1.383(3) .
C2 H2 0.9500 .
C4 C5 1.374(4) .
C4 C3 1.402(4) .
C4 H4 0.9500 .
C27 C26 1.422(4) .
C27 C22 1.445(3) .
C21 C20 1.425(3) .
C21 C16 1.435(3) .
C14 C15 1.379(3) .
C14 C13 1.401(3) .
C16 C17 1.425(4) .
C22 C23 1.416(4) .
C17 C18 1.354(4) .
C17 H17 0.9500 .
C15 C10 1.409(3) .
C15 H15 0.9500 .
C20 C19 1.362(4) .
C20 H20 0.9500 .
C18 C19 1.420(4) .
C18 H18 0.9500 .
C12 C13 1.385(4) .
C12 C11 1.386(3) .
C12 H12 0.9500 .
C23 C24 1.357(4) .
C23 H23 0.9500 .
C19 H19 0.9500 .
C10 C11 1.402(3) .
C26 C25 1.347(4) .
C26 H26 0.9500 .
C11 H11 0.9500 .
C25 C24 1.431(4) .
C25 H25 0.9500 .
C24 H24 0.9500 .
C33 N3 1.341(4) .
C33 C28 1.413(4) .
C33 C32 1.427(4) .
N3 C28 1.340(4) 2_765
C28 N3 1.340(4) 2_765
C28 C29 1.422(4) .
C30 C29 1.355(4) .
C30 C31 1.396(4) .
C30 H30 0.9500 .
C31 C32 1.351(4) .
C31 H31 0.9500 .
C32 H32 0.9500 .
C29 H29 0.9500 .
